data_4500142
loop_
_publ_author_name
'Wang, Yu-Ling'
'Zhang, Na'
'Liu, Qing-Yan'
'Shan, Zeng-Mei'
'Cao, Rong'
'Wang, Ming-Sheng'
'Luo, Jun-Jian'
'Yang, Er-Lei'

_publ_section_title
;
 Diversity of Architecture of Copper(I) Coordination Polymers Constructed
 of Copper(I) Halides and 4-Methyl-1,2,4-Triazole-3-Thiol (Hmptrz) Ligand:
 Syntheses, Structures, and Luminescent Properties
;
_journal_issue 1
_journal_name_full 'Crystal Growth &amp; Design'
_journal_page_first 130
_journal_paper_doi 10.1021/cg101018b
_journal_volume 11
_journal_year 2011
_chemical_formula_moiety 'C3 H4 Cu N3 S'
_chemical_formula_sum 'C3 H4 Cu N3 S'
_chemical_formula_weight 177.69
_chemical_name_systematic
; 
 ? 
;
_space_group_IT_number 14
_symmetry_cell_setting monoclinic
_symmetry_space_group_name_Hall '-P 2yn'
_symmetry_space_group_name_H-M 'P 1 21/n 1'
_atom_sites_solution_hydrogens geom
_atom_sites_solution_primary direct
_atom_sites_solution_secondary difmap
_audit_creation_method SHELXL-97
_cell_angle_alpha 90.00
_cell_angle_beta 109.4000(10)
_cell_angle_gamma 90.00
_cell_formula_units_Z 4
_cell_length_a 8.8195(11)
_cell_length_b 5.0838(6)
_cell_length_c 11.7800(15)
_cell_measurement_reflns_used 2523
_cell_measurement_temperature 296(2)
_cell_measurement_theta_max 29.43
_cell_measurement_theta_min 2.52
_cell_volume 498.19(11)
_computing_cell_refinement 'SAINT (Bruker, 2008)'
_computing_data_collection 'APEX2 (Bruker, 2008)'
_computing_data_reduction 'SAINT (Bruker, 2008)'
_computing_molecular_graphics 'Bruker SHELXTL'
_computing_publication_material 'Bruker SHELXTL'
_computing_structure_refinement 'SHELXL-97 (Sheldrick, 1997)'
_computing_structure_solution 'SHELXS-97 (Sheldrick, 1990)'
_diffrn_ambient_temperature 296(2)
_diffrn_measured_fraction_theta_full 0.898
_diffrn_measured_fraction_theta_max 0.898
_diffrn_measurement_device_type 'Smart APEXII CCD'
_diffrn_measurement_method '\f and \w scans'
_diffrn_radiation_monochromator graphite
_diffrn_radiation_source 'fine-focus sealed tube'
_diffrn_radiation_type MoK\a
_diffrn_radiation_wavelength 0.71073
_diffrn_reflns_av_R_equivalents 0.0241
_diffrn_reflns_av_sigmaI/netI 0.0252
_diffrn_reflns_limit_h_max 11
_diffrn_reflns_limit_h_min -12
_diffrn_reflns_limit_k_max 7
_diffrn_reflns_limit_k_min -6
_diffrn_reflns_limit_l_max 15
_diffrn_reflns_limit_l_min -16
_diffrn_reflns_number 3580
_diffrn_reflns_theta_full 29.44
_diffrn_reflns_theta_max 29.44
_diffrn_reflns_theta_min 2.52
_exptl_absorpt_coefficient_mu 4.663
_exptl_absorpt_correction_T_max 0.843
_exptl_absorpt_correction_T_min 0.211
_exptl_absorpt_correction_type multi-scan
_exptl_absorpt_process_details '(SADABS; Bruker 2008)'
_exptl_crystal_colour colourless
_exptl_crystal_density_diffrn 2.369
_exptl_crystal_density_method 'not measured'
_exptl_crystal_description plate
_exptl_crystal_F_000 352
_exptl_crystal_size_max 0.60
_exptl_crystal_size_mid 0.30
_exptl_crystal_size_min 0.04
_refine_diff_density_max 1.346
_refine_diff_density_min -0.531
_refine_diff_density_rms 0.123
_refine_ls_extinction_method none
_refine_ls_goodness_of_fit_ref 1.008
_refine_ls_hydrogen_treatment constr
_refine_ls_matrix_type full
_refine_ls_number_parameters 73
_refine_ls_number_reflns 1244
_refine_ls_number_restraints 0
_refine_ls_restrained_S_all 1.008
_refine_ls_R_factor_all 0.0350
_refine_ls_R_factor_gt 0.0330
_refine_ls_shift/su_max 0.001
_refine_ls_shift/su_mean 0.000
_refine_ls_structure_factor_coef Fsqd
_refine_ls_weighting_details 'calc w=1/[\s^2^(Fo^2^)+(0.0636P)^2^+0.4970P] where P=(Fo^2^+2Fc^2^)/3'
_refine_ls_weighting_scheme calc
_refine_ls_wR_factor_gt 0.0910
_refine_ls_wR_factor_ref 0.0930
_reflns_number_gt 1151
_reflns_number_total 1244
_reflns_threshold_expression >2sigma(I)
_cod_data_source_file cg101018b_si_001.cif
_cod_data_source_block Cu(mptrz)
_cod_depositor_comments
;
The following automatic conversions were performed:

'_symmetry_cell_setting' value 'Monoclinic' changed to 'monoclinic'
according to /home/saulius/struct/CIF-dictionaries/cif_core.dic
dictionary named 'cif_core.dic' version 2.4.1 from
2010-06-29.

'_exptl_absorpt_correction_type' value 'Multi-scan'
changed to 'multi-scan' according to
/home/saulius/struct/CIF-dictionaries/cif_core.dic dictionary named
'cif_core.dic' version 2.4.1 from 2010-06-29.

Automatic conversion script
Id: cif_fix_values 1715 2011-07-08 13:25:40Z adriana 
;
_cod_original_sg_symbol_Hall -P2yn
_cod_original_sg_symbol_H-M P2(1)/n
_cod_database_code 4500142

loop_
_symmetry_equiv_pos_as_xyz
'x, y, z'
'-x+1/2, y+1/2, -z+1/2'
'-x, -y, -z'
'x-1/2, -y-1/2, z-1/2'

loop_
_atom_site_label
_atom_site_type_symbol
_atom_site_fract_x
_atom_site_fract_y
_atom_site_fract_z
_atom_site_U_iso_or_equiv
_atom_site_adp_type
_atom_site_occupancy
_atom_site_symmetry_multiplicity
_atom_site_calc_flag
_atom_site_refinement_flags
Cu1 Cu 0.66473(4) 0.00074(5) 0.65884(3) 0.02609(15) Uani 1 1 d .
S1 S 0.91942(6) -0.16626(11) 0.72745(5) 0.02069(17) Uani 1 1 d .
N1 N 1.1445(2) 0.2768(4) 1.00207(18) 0.0208(4) Uani 1 1 d .
C1 C 1.0440(3) 0.0101(4) 0.8484(2) 0.0177(4) Uani 1 1 d .
C2 C 1.2546(3) 0.1053(5) 1.0030(2) 0.0220(4) Uani 1 1 d .
H2A H 1.3569 0.0996 1.0602 0.026 Uiso 1 1 calc R
N2 N 1.0097(2) 0.2211(4) 0.90198(18) 0.0189(4) Uani 1 1 d .
N3 N 1.1999(2) -0.0636(4) 0.90915(18) 0.0203(4) Uani 1 1 d .
C3 C 1.2923(3) -0.2715(5) 0.8779(3) 0.0285(5) Uani 1 1 d .
H3A H 1.3977 -0.2790 0.9372 0.043 Uiso 1 1 calc R
H3B H 1.3013 -0.2356 0.8004 0.043 Uiso 1 1 calc R
H3C H 1.2389 -0.4369 0.8755 0.043 Uiso 1 1 calc R

loop_
_atom_site_aniso_label
_atom_site_aniso_U_11
_atom_site_aniso_U_22
_atom_site_aniso_U_33
_atom_site_aniso_U_23
_atom_site_aniso_U_13
_atom_site_aniso_U_12
Cu1 0.0210(2) 0.0273(2) 0.0239(2) 0.00310(11) -0.00066(15) -0.00124(10)
S1 0.0198(3) 0.0220(3) 0.0152(3) -0.00278(19) -0.0010(2) 0.00040(19)
N1 0.0182(9) 0.0238(9) 0.0157(9) -0.0024(7) -0.0005(7) -0.0030(7)
C1 0.0153(10) 0.0211(11) 0.0144(11) 0.0018(7) 0.0018(8) -0.0003(7)
C2 0.0160(10) 0.0268(11) 0.0183(11) -0.0003(9) -0.0009(8) -0.0015(8)
N2 0.0159(8) 0.0202(8) 0.0155(9) -0.0013(7) -0.0014(7) -0.0005(6)
N3 0.0159(9) 0.0237(8) 0.0179(9) -0.0011(8) 0.0009(7) 0.0018(7)
C3 0.0239(11) 0.0300(12) 0.0310(14) -0.0001(10) 0.0085(10) 0.0065(9)

loop_
_atom_type_symbol
_atom_type_description
_atom_type_scat_dispersion_real
_atom_type_scat_dispersion_imag
_atom_type_scat_source
C C 0.0033 0.0016 'International Tables Vol C Tables 4.2.6.8 and 6.1.1.4'
H H 0.0000 0.0000 'International Tables Vol C Tables 4.2.6.8 and 6.1.1.4'
N N 0.0061 0.0033 'International Tables Vol C Tables 4.2.6.8 and 6.1.1.4'
O O 0.0106 0.0060 'International Tables Vol C Tables 4.2.6.8 and 6.1.1.4'
S S 0.1246 0.1234 'International Tables Vol C Tables 4.2.6.8 and 6.1.1.4'
Cl Cl 0.1484 0.1585 'International Tables Vol C Tables 4.2.6.8 and 6.1.1.4'
Cu Cu 0.3201 1.2651 'International Tables Vol C Tables 4.2.6.8 and 6.1.1.4'

loop_
_geom_angle_atom_site_label_1
_geom_angle_atom_site_label_2
_geom_angle_atom_site_label_3
_geom_angle
_geom_angle_site_symmetry_1
_geom_angle_site_symmetry_3
N2 Cu1 N1 103.29(8) 2_646 4_565
N2 Cu1 S1 113.79(6) 2_646 .
N1 Cu1 S1 107.14(6) 4_565 .
N2 Cu1 S1 110.30(6) 2_646 2_656
N1 Cu1 S1 98.98(6) 4_565 2_656
S1 Cu1 S1 120.668(19) . 2_656
C1 S1 Cu1 112.29(8) . .
C1 S1 Cu1 97.69(8) . 2_646
Cu1 S1 Cu1 90.54(2) . 2_646
C2 N1 N2 107.12(18) . .
C2 N1 Cu1 120.17(16) . 4_666
N2 N1 Cu1 130.14(15) . 4_666
N2 C1 N3 108.6(2) . .
N2 C1 S1 128.75(18) . .
N3 C1 S1 122.59(17) . .
N1 C2 N3 110.8(2) . .
N1 C2 H2A 124.6 . .
N3 C2 H2A 124.6 . .
C1 N2 N1 107.47(19) . .
C1 N2 Cu1 131.23(16) . 2_656
N1 N2 Cu1 119.05(14) . 2_656
C2 N3 C1 106.00(19) . .
C2 N3 C3 126.1(2) . .
C1 N3 C3 127.9(2) . .
N3 C3 H3A 109.5 . .
N3 C3 H3B 109.5 . .
H3A C3 H3B 109.5 . .
N3 C3 H3C 109.5 . .
H3A C3 H3C 109.5 . .
H3B C3 H3C 109.5 . .

loop_
_geom_bond_atom_site_label_1
_geom_bond_atom_site_label_2
_geom_bond_distance
_geom_bond_site_symmetry_2
Cu1 N2 2.0420(19) 2_646
Cu1 N1 2.122(2) 4_565
Cu1 S1 2.2833(7) .
Cu1 S1 2.4231(7) 2_656
S1 C1 1.733(2) .
S1 Cu1 2.4231(7) 2_646
N1 C2 1.303(3) .
N1 N2 1.397(3) .
N1 Cu1 2.122(2) 4_666
C1 N2 1.329(3) .
C1 N3 1.374(3) .
C2 N3 1.356(3) .
C2 H2A 0.9300 .
N2 Cu1 2.0420(19) 2_656
N3 C3 1.455(3) .
C3 H3A 0.9600 .
C3 H3B 0.9600 .
C3 H3C 0.9600 .

loop_
_geom_torsion_atom_site_label_1
_geom_torsion_atom_site_label_2
_geom_torsion_atom_site_label_3
_geom_torsion_atom_site_label_4
_geom_torsion
_geom_torsion_site_symmetry_1
_geom_torsion_site_symmetry_4
N2 Cu1 S1 C1 -145.04(10) 2_646 .
N1 Cu1 S1 C1 101.45(10) 4_565 .
S1 Cu1 S1 C1 -10.44(9) 2_656 .
N2 Cu1 S1 Cu1 -46.51(6) 2_646 2_646
N1 Cu1 S1 Cu1 -160.02(6) 4_565 2_646
S1 Cu1 S1 Cu1 88.09(4) 2_656 2_646
Cu1 S1 C1 N2 -0.6(2) . .
Cu1 S1 C1 N2 -94.3(2) 2_646 .
Cu1 S1 C1 N3 175.99(17) . .
Cu1 S1 C1 N3 82.2(2) 2_646 .
N2 N1 C2 N3 -0.5(3) . .
Cu1 N1 C2 N3 163.06(15) 4_666 .
N3 C1 N2 N1 -2.5(2) . .
S1 C1 N2 N1 174.44(18) . .
N3 C1 N2 Cu1 159.83(16) . 2_656
S1 C1 N2 Cu1 -23.2(3) . 2_656
C2 N1 N2 C1 1.9(3) . .
Cu1 N1 N2 C1 -159.48(17) 4_666 .
C2 N1 N2 Cu1 -162.98(16) . 2_656
Cu1 N1 N2 Cu1 35.7(3) 4_666 2_656
N1 C2 N3 C1 -1.0(3) . .
N1 C2 N3 C3 176.5(2) . .
N2 C1 N3 C2 2.2(3) . .
S1 C1 N3 C2 -174.99(17) . .
N2 C1 N3 C3 -175.2(2) . .
S1 C1 N3 C3 7.6(4) . .
